data_7010354
loop_
_publ_author_name
'Brooks, Neil R.'
'Blake, Alexander J.'
'Champness, Neil R.'
'Cooke, Paul A.'
'Hubberstey, Peter'
'Proserpio, Davide M.'
'Wilson, Claire'
'Schr\"oder, Martin'

_publ_section_title
;
 Discrete molecular and extended polymeric copper(I) halide complexes
 of tetradentate thioether macrocycles
;
_journal_issue 4
_journal_name_full 'Journal of the Chemical Society, Dalton Transactions'
_journal_page_first 456
_journal_paper_doi 10.1039/b008202n
_journal_year 2001
_chemical_formula_moiety 'C8 H16 S4 Cu Cl'
_chemical_formula_sum 'C8 H16 Cl Cu S4'
_chemical_formula_weight 339.44
_chemical_name_common '[12]aneS4 copper(I) chloride'
_chemical_name_systematic
;
1,4,7,10-tetrathiacyclododecane copper(I) chloride
;
_space_group_IT_number 14
_symmetry_cell_setting monoclinic
_symmetry_space_group_name_Hall '-P 2ybc'
_symmetry_space_group_name_H-M 'P 1 21/c 1'
_atom_sites_solution_hydrogens geom
_atom_sites_solution_primary direct
_atom_sites_solution_secondary 'diffrence Fourier synthesis'
_audit_creation_method SHELXL-97
_cell_angle_alpha 90.00
_cell_angle_beta 115.654(13)
_cell_angle_gamma 90.00
_cell_formula_units_Z 4
_cell_length_a 13.469(2)
_cell_length_b 7.6268(16)
_cell_length_c 13.578(2)
_cell_measurement_reflns_used 36
_cell_measurement_temperature 150(2)
_cell_measurement_theta_max 20
_cell_measurement_theta_min 12.5
_cell_volume 1257.3(4)
_computing_cell_refinement 'STADI-4 (stoe & cie, 1996a)'
_computing_data_collection 'STADI-4 (stoe & cie, 1996a)'
_computing_data_reduction 'X-RED (stoe & cie, 1996b)'
_computing_molecular_graphics 'SHELXTL/PC (version 5.03)(Sheldrick, 1994)'
_computing_publication_material 'SHELXL-97 (Sheldrick, 1997)'
_computing_structure_refinement 'SHELXL-97 (Sheldrick, 1997)'
_computing_structure_solution 'SHELXS-97 (Sheldrick, 1990)'
_diffrn_ambient_temperature 150(2)
_diffrn_measured_fraction_theta_full 1.000
_diffrn_measured_fraction_theta_max 1.000
_diffrn_measurement_device_type 'Stoe Stadi-4 four circle diffractometer'
_diffrn_measurement_method omega-theta
_diffrn_radiation_monochromator graphite
_diffrn_radiation_source 'fine-focus sealed tube'
_diffrn_radiation_type MoK\a
_diffrn_radiation_wavelength 0.71073
_diffrn_reflns_av_R_equivalents 0.1014
_diffrn_reflns_av_sigmaI/netI 0.0198
_diffrn_reflns_limit_h_max 16
_diffrn_reflns_limit_h_min -16
_diffrn_reflns_limit_k_max 9
_diffrn_reflns_limit_k_min 0
_diffrn_reflns_limit_l_max 16
_diffrn_reflns_limit_l_min -11
_diffrn_reflns_number 2216
_diffrn_reflns_theta_full 25.00
_diffrn_reflns_theta_max 25.00
_diffrn_reflns_theta_min 3.01
_diffrn_standards_decay_% 'variations +/- 3.0'
_diffrn_standards_interval_time 60
_diffrn_standards_number 3
_exptl_absorpt_coefficient_mu 2.573
_exptl_absorpt_correction_T_max 0.641
_exptl_absorpt_correction_T_min 0.503
_exptl_absorpt_correction_type numerical
_exptl_absorpt_process_details 'XRED (Stoe & Cie, 1997b)'
_exptl_crystal_colour colourless
_exptl_crystal_density_diffrn 1.793
_exptl_crystal_density_meas ?
_exptl_crystal_density_method .
_exptl_crystal_description tablet
_exptl_crystal_F_000 696
_exptl_crystal_size_max 0.31
_exptl_crystal_size_mid 0.27
_exptl_crystal_size_min 0.19
_refine_diff_density_max 0.54
_refine_diff_density_min -0.31
_refine_diff_density_rms 0.074
_refine_ls_extinction_method none
_refine_ls_goodness_of_fit_ref 1.149
_refine_ls_hydrogen_treatment 'riding model'
_refine_ls_matrix_type full
_refine_ls_number_parameters 137
_refine_ls_number_reflns 2214
_refine_ls_number_restraints 0
_refine_ls_restrained_S_all 1.149
_refine_ls_R_factor_all 0.0325
_refine_ls_R_factor_gt 0.0274
_refine_ls_shift/su_max 0.001
_refine_ls_shift/su_mean 0.000
_refine_ls_structure_factor_coef Fsqd
_refine_ls_weighting_details 'w=1/[\s^2^(Fo^2^)+(0.0264P)^2^+1.567P] where P=(Fo^2^+2Fc^2^)/3'
_refine_ls_weighting_scheme calc
_refine_ls_wR_factor_gt 0.0614
_refine_ls_wR_factor_ref 0.0655
_reflns_number_gt 2009
_reflns_number_total 2214
_reflns_threshold_expression >2sigma(I)
_cod_data_source_file b008202n.txt
_cod_data_source_block CUS4CL
_cod_depositor_comments
;
The following automatic conversions were performed:
'_atom_site_symetry_multiplicity' tag replaced with
'_atom_site_symmetry_multiplicity'.

Automatic conversion script
Id: cif_correct_tags 1440 2010-10-19 06:21:57Z saulius 

The following automatic conversions were performed:

'_refine_ls_weighting_scheme' value 'calc
w=1/[\s^2^(Fo^2^)+(0.0264P)^2^+1.567P] where P=(Fo^2^+2Fc^2^)/3' was
changed to 'calc'. New tag '_refine_ls_weighting_details' was
created. The value of the new tag was set to
'w=1/[\s^2^(Fo^2^)+(0.0264P)^2^+1.567P] where P=(Fo^2^+2Fc^2^)/3'.

Automatic conversion script
Id: cif_fix_values 3143 2015-03-26 13:38:13Z robertas 

The following automatic conversions were performed:

'_atom_sites_solution_primary' value 'direct methods' was changed to
'direct'.

'_atom_sites_solution_hydrogens' value 'placed geometrically' was
changed to 'geom'.

Automatic conversion script
Id: cif_fix_values 6452 2018-10-05 10:23:21Z andrius 
;
_cod_original_sg_symbol_H-M P2(1)/c
_cod_database_code 7010354

loop_
_symmetry_equiv_pos_as_xyz
'x, y, z'
'-x, y+1/2, -z+1/2'
'-x, -y, -z'
'x, -y-1/2, z-1/2'

loop_
_atom_site_label
_atom_site_type_symbol
_atom_site_fract_x
_atom_site_fract_y
_atom_site_fract_z
_atom_site_U_iso_or_equiv
_atom_site_adp_type
_atom_site_occupancy
_atom_site_symmetry_multiplicity
_atom_site_calc_flag
_atom_site_refinement_flags
_atom_site_disorder_assembly
_atom_site_disorder_group
Cu Cu 0.22886(8) 0.16482(12) 0.86884(8) 0.01715(19) Uani 0.87 1 d P A 1
Cu' Cu 0.2534(6) 0.1142(8) 0.8960(5) 0.0279(14) Uani 0.13 1 d P A 2
Cl Cl 0.24208(6) -0.00872(9) 0.73952(5) 0.01934(17) Uani 1 1 d . . .
S1 S 0.11363(5) 0.06091(9) 0.94387(5) 0.01553(17) Uani 1 1 d . . .
C2 C 0.0124(2) 0.2356(4) 0.9068(2) 0.0177(6) Uani 1 1 d . A .
H2A H -0.0421 0.2179 0.8301 0.021 Uiso 1 1 calc R . .
H2B H -0.0273 0.2260 0.9532 0.021 Uiso 1 1 calc R . .
C3 C 0.0592(2) 0.4201(4) 0.9181(2) 0.0167(6) Uani 1 1 d . . .
H3A H 0.1112 0.4418 0.9953 0.020 Uiso 1 1 calc R A .
H3B H -0.0014 0.5066 0.8971 0.020 Uiso 1 1 calc R . .
S4 S 0.13044(6) 0.44842(9) 0.83163(5) 0.01722(17) Uani 1 1 d . A .
C5 C 0.2402(2) 0.5975(4) 0.9160(2) 0.0186(6) Uani 1 1 d . . .
H5A H 0.2705 0.6550 0.8695 0.022 Uiso 1 1 calc R A .
H5B H 0.2084 0.6902 0.9447 0.022 Uiso 1 1 calc R . .
C6 C 0.3342(2) 0.5092(4) 1.0118(2) 0.0177(6) Uani 1 1 d . A .
H6A H 0.3071 0.4646 1.0643 0.021 Uiso 1 1 calc R . .
H6B H 0.3933 0.5955 1.0503 0.021 Uiso 1 1 calc R . .
S7 S 0.38874(5) 0.32845(9) 0.96256(5) 0.01564(17) Uani 1 1 d . . .
C8 C 0.4942(2) 0.2466(4) 1.0904(2) 0.0189(6) Uani 1 1 d . A .
H8A H 0.5408 0.1627 1.0734 0.023 Uiso 1 1 calc R . .
H8B H 0.5418 0.3462 1.1303 0.023 Uiso 1 1 calc R . .
C9 C 0.4539(2) 0.1565(4) 1.1661(2) 0.0210(6) Uani 1 1 d . . .
H9A H 0.4042 0.2366 1.1810 0.025 Uiso 1 1 calc R A .
H9B H 0.5176 0.1301 1.2365 0.025 Uiso 1 1 calc R . .
S10 S 0.38110(6) -0.04574(10) 1.10684(6) 0.02237(18) Uani 1 1 d . A .
C11 C 0.2702(2) -0.0379(4) 1.1484(2) 0.0215(6) Uani 1 1 d . . .
H11A H 0.2350 -0.1549 1.1360 0.026 Uiso 1 1 calc R A .
H11B H 0.3023 -0.0144 1.2279 0.026 Uiso 1 1 calc R . .
C12 C 0.1818(2) 0.0975(4) 1.0907(2) 0.0194(6) Uani 1 1 d . A .
H12A H 0.2153 0.2159 1.1053 0.023 Uiso 1 1 calc R . .
H12B H 0.1264 0.0932 1.1204 0.023 Uiso 1 1 calc R . .

loop_
_atom_site_aniso_label
_atom_site_aniso_U_11
_atom_site_aniso_U_22
_atom_site_aniso_U_33
_atom_site_aniso_U_23
_atom_site_aniso_U_13
_atom_site_aniso_U_12
Cu 0.0202(4) 0.0144(4) 0.0183(4) -0.0037(3) 0.0097(3) -0.0022(3)
Cu' 0.038(4) 0.024(4) 0.030(4) -0.015(2) 0.023(3) -0.013(2)
Cl 0.0250(4) 0.0159(3) 0.0184(3) -0.0035(3) 0.0106(3) 0.0001(3)
S1 0.0176(3) 0.0128(3) 0.0157(3) -0.0014(3) 0.0067(3) -0.0024(3)
C2 0.0140(13) 0.0184(15) 0.0187(14) -0.0007(12) 0.0052(11) -0.0010(11)
C3 0.0156(14) 0.0174(15) 0.0180(14) -0.0001(11) 0.0081(11) 0.0011(11)
S4 0.0185(4) 0.0181(4) 0.0150(3) 0.0021(3) 0.0072(3) 0.0004(3)
C5 0.0223(15) 0.0120(14) 0.0236(15) 0.0000(12) 0.0118(12) -0.0023(11)
C6 0.0186(14) 0.0130(14) 0.0209(14) -0.0035(12) 0.0081(12) -0.0035(11)
S7 0.0156(3) 0.0130(3) 0.0179(3) -0.0010(3) 0.0068(3) -0.0016(3)
C8 0.0128(13) 0.0170(15) 0.0227(15) -0.0011(12) 0.0039(12) -0.0042(11)
C9 0.0193(14) 0.0190(15) 0.0168(14) -0.0007(12) 0.0005(12) -0.0058(12)
S10 0.0214(4) 0.0129(4) 0.0316(4) -0.0014(3) 0.0104(3) -0.0012(3)
C11 0.0223(15) 0.0195(15) 0.0199(14) 0.0061(12) 0.0064(12) -0.0048(12)
C12 0.0218(15) 0.0216(15) 0.0139(13) -0.0019(12) 0.0068(12) -0.0029(12)

loop_
_atom_type_symbol
_atom_type_description
_atom_type_scat_dispersion_real
_atom_type_scat_dispersion_imag
_atom_type_scat_source
C C 0.0033 0.0016 'International Tables Vol C Tables 4.2.6.8 and 6.1.1.4'
H H 0.0000 0.0000 'International Tables Vol C Tables 4.2.6.8 and 6.1.1.4'
S S 0.1246 0.1234 'International Tables Vol C Tables 4.2.6.8 and 6.1.1.4'
Cl Cl 0.1484 0.1585 'International Tables Vol C Tables 4.2.6.8 and 6.1.1.4'
Cu Cu 0.3201 1.2651 'International Tables Vol C Tables 4.2.6.8 and 6.1.1.4'

loop_
_geom_angle_atom_site_label_1
_geom_angle_atom_site_label_2
_geom_angle_atom_site_label_3
_geom_angle
_geom_angle_site_symmetry_1
_geom_angle_site_symmetry_3
_geom_angle_publ_flag
Cl Cu S7 111.80(5) . . y
Cl Cu S1 115.47(5) . . y
S7 Cu S1 125.10(5) . . y
Cl Cu S4 124.58(4) . . y
S7 Cu S4 85.99(4) . . y
S1 Cu S4 89.27(4) . . y
Cl Cu' S1 117.7(3) . . y
Cl Cu' S7 112.3(3) . . y
S1 Cu' S7 128.4(3) . . y
Cu' Cl Cu 13.61(14) . . y
C2 S1 C12 98.81(13) . . ?
C2 S1 Cu' 113.84(17) . . ?
C12 S1 Cu' 101.4(2) . . ?
C2 S1 Cu 101.04(10) . . ?
C12 S1 Cu 108.12(10) . . ?
Cu' S1 Cu 13.31(14) . . ?
C3 C2 S1 114.99(18) . . ?
C2 C3 S4 110.78(19) . . ?
C3 S4 C5 100.31(13) . . ?
C3 S4 Cu 98.63(10) . . ?
C5 S4 Cu 101.54(10) . . ?
C6 C5 S4 114.1(2) . . ?
C5 C6 S7 109.82(19) . . ?
C8 S7 C6 100.53(13) . . ?
C8 S7 Cu' 106.77(17) . . ?
C6 S7 Cu' 107.6(2) . . ?
C8 S7 Cu 119.60(10) . . ?
C6 S7 Cu 100.46(10) . . ?
Cu' S7 Cu 13.26(13) . . ?
C9 C8 S7 116.25(19) . . ?
C8 C9 S10 111.5(2) . . ?
C11 S10 C9 101.15(14) . . ?
C12 C11 S10 115.6(2) . . ?
C11 C12 S1 111.9(2) . . ?

loop_
_geom_bond_atom_site_label_1
_geom_bond_atom_site_label_2
_geom_bond_distance
_geom_bond_site_symmetry_2
_geom_bond_publ_flag
Cu Cl 2.2666(13) . y
Cu S1 2.3331(13) . y
Cu S4 2.4720(11) . y
Cu S7 2.3326(13) . y
Cu' Cl 2.266(7) . y
Cu' S1 2.279(8) . y
Cu' S7 2.320(8) . y
S1 C2 1.814(3) . ?
S1 C12 1.820(3) . ?
C2 C3 1.522(4) . ?
C3 S4 1.823(3) . ?
S4 C5 1.824(3) . ?
C5 C6 1.524(4) . ?
C6 S7 1.820(3) . ?
S7 C8 1.813(3) . ?
C8 C9 1.519(4) . ?
C9 S10 1.818(3) . ?
S10 C11 1.812(3) . ?
C11 C12 1.514(4) . ?

loop_
_geom_torsion_atom_site_label_1
_geom_torsion_atom_site_label_2
_geom_torsion_atom_site_label_3
_geom_torsion_atom_site_label_4
_geom_torsion
_geom_torsion_site_symmetry_1
_geom_torsion_site_symmetry_2
_geom_torsion_site_symmetry_3
_geom_torsion_site_symmetry_4
_geom_torsion_publ_flag
S1 Cu' Cl Cu 85.4(9) . . . . ?
S7 Cu' Cl Cu -81.5(9) . . . . ?
S7 Cu Cl Cu' 78.5(9) . . . . ?
S1 Cu Cl Cu' -72.7(9) . . . . ?
S4 Cu Cl Cu' 179.1(10) . . . . ?
Cl Cu' S1 C2 -98.4(3) . . . . ?
S7 Cu' S1 C2 66.1(3) . . . . ?
Cl Cu' S1 C12 156.5(2) . . . . ?
S7 Cu' S1 C12 -39.0(3) . . . . ?
Cl Cu' S1 Cu -81.9(9) . . . . ?
S7 Cu' S1 Cu 82.5(9) . . . . ?
Cl Cu S1 C2 -119.26(10) . . . . ?
S7 Cu S1 C2 93.84(10) . . . . ?
S4 Cu S1 C2 9.26(10) . . . . ?
Cl Cu S1 C12 137.56(11) . . . . ?
S7 Cu S1 C12 -9.34(12) . . . . ?
S4 Cu S1 C12 -93.92(11) . . . . ?
Cl Cu S1 Cu' 76.1(9) . . . . ?
S7 Cu S1 Cu' -70.8(9) . . . . ?
S4 Cu S1 Cu' -155.4(9) . . . . ?
C12 S1 C2 C3 69.9(2) . . . . y
Cu' S1 C2 C3 -36.8(3) . . . . ?
Cu S1 C2 C3 -40.6(2) . . . . ?
S1 C2 C3 S4 59.8(2) . . . . y
C2 C3 S4 C5 -146.15(19) . . . . y
C2 C3 S4 Cu -42.66(19) . . . . ?
Cl Cu S4 C3 135.91(11) . . . . ?
S7 Cu S4 C3 -110.27(10) . . . . ?
S1 Cu S4 C3 15.00(10) . . . . ?
Cl Cu S4 C5 -121.63(11) . . . . ?
S7 Cu S4 C5 -7.81(10) . . . . ?
S1 Cu S4 C5 117.46(10) . . . . ?
C3 S4 C5 C6 77.1(2) . . . . y
Cu S4 C5 C6 -24.1(2) . . . . ?
S4 C5 C6 S7 54.8(2) . . . . y
C5 C6 S7 C8 -178.82(19) . . . . y
C5 C6 S7 Cu' -67.3(3) . . . . ?
C5 C6 S7 Cu -55.79(19) . . . . ?
Cl Cu' S7 C8 -113.4(2) . . . . ?
S1 Cu' S7 C8 81.4(3) . . . . ?
Cl Cu' S7 C6 139.3(2) . . . . ?
S1 Cu' S7 C6 -25.8(3) . . . . ?
Cl Cu' S7 Cu 80.5(9) . . . . ?
S1 Cu' S7 Cu -84.6(9) . . . . ?
Cl Cu S7 C8 -94.64(12) . . . . ?
S1 Cu S7 C8 53.29(13) . . . . ?
S4 Cu S7 C8 139.57(12) . . . . ?
Cl Cu S7 C6 156.79(10) . . . . ?
S1 Cu S7 C6 -55.28(10) . . . . ?
S4 Cu S7 C6 31.00(10) . . . . ?
Cl Cu S7 Cu' -79.3(9) . . . . ?
S1 Cu S7 Cu' 68.7(9) . . . . ?
S4 Cu S7 Cu' 155.0(9) . . . . ?
C6 S7 C8 C9 69.7(2) . . . . y
Cu' S7 C8 C9 -42.5(3) . . . . ?
Cu S7 C8 C9 -38.9(3) . . . . ?
S7 C8 C9 S10 65.8(3) . . . . y
C8 C9 S10 C11 -141.0(2) . . . . y
C9 S10 C11 C12 71.5(2) . . . . y
S10 C11 C12 S1 60.3(3) . . . . y
C2 S1 C12 C11 177.1(2) . . . . y
Cu' S1 C12 C11 -66.2(3) . . . . ?
Cu S1 C12 C11 -78.1(2) . . . . ?
